data_1518221
loop_
_publ_author_name
'Tressaud, Alain'
'Demortain, Genevieve'
'Bouree-Vigneron, Francoise'
'Darriet, Jacques'

_publ_section_title
;
 Substitutions cationiques et interactions magnetiques dans les
 perovskites hexagonales fluorees. IV. Les systemes CsNi(1-x)CaxF3 et
 Cs(1-x)RbxNi(1-x)CaxF3 avec 0<=x<=1
;
_journal_name_full 'Revue de Chimie Minerale'
_journal_page_first 621
_journal_page_last 630
_journal_volume 24
_journal_year 1987
_chemical_formula_sum 'Ca Cs5 F15 Ni4'
_chemical_formula_weight 1224.39
_space_group_IT_number 194
_symmetry_cell_setting hexagonal
_symmetry_Int_Tables_number 194
_symmetry_space_group_name_Hall '-P 6c 2c'
_symmetry_space_group_name_H-M 'P 63/m m c'
_cell_angle_alpha 90
_cell_angle_beta 90
_cell_angle_gamma 120
_cell_formula_units_Z 2
_cell_length_a 6.239(5)
_cell_length_b 6.239(5)
_cell_length_c 25.27(1)
_cell_volume 851.9(10)
_diffrn_ambient_temperature 300
_diffrn_radiation_probe neutron
_diffrn_radiation_wavelength 1.066
_exptl_crystal_density_diffrn 4.773
_refine_ls_R_I_factor 4.2
_cod_data_source_file RCM-1987-24-621-630.cif
_cod_data_source_block Cs5Ni4CaF15
_cod_original_cell_volume 851.9(16)
_cod_database_code 1518221

loop_
_symmetry_equiv_pos_site_id
_symmetry_equiv_pos_as_xyz
1 x,y,z
2 x-y,x,1/2+z
3 -y,x-y,z
4 -x,-y,1/2+z
5 -x+y,-x,z
6 y,-x+y,1/2+z
7 -y,-x,1/2-z
8 x-y,-y,-z
9 x,x-y,1/2-z
10 y,x,-z
11 -x+y,y,1/2-z
12 -x,-x+y,-z
13 -x,-y,-z
14 -x+y,-x,1/2-z
15 y,-x+y,-z
16 x,y,1/2-z
17 x-y,x,-z
18 -y,x-y,1/2-z
19 y,x,1/2+z
20 -x+y,y,z
21 -x,-x+y,1/2+z
22 -y,-x,z
23 x-y,-y,1/2+z
24 x,x-y,z

loop_
_atom_site_label
_atom_site_type_symbol
_atom_site_thermal_displace_type
_atom_site_fract_x
_atom_site_fract_y
_atom_site_fract_z
_atom_site_occupancy
_atom_site_U_iso_or_equiv
Ni1 Ni Uiso 0.33333 0.66667 0.699(2) 1.000 0.0127
Ni2 Ni Uiso 0.33333 0.66667 0.590(2) 1.000 0.0127
F1 F Uiso 0.1990(10) 0.398(2) 0.75000 1.000 0.0127
F2 F Uiso 0.1750(10) 0.350(2) 0.9520(10) 1.000 0.0127
F3 F Uiso 0.4760(10) 0.952(2) 0.8550(10) 1.000 0.0127
Cs1 Cs Uiso 0.33333 0.66667 0.25000 1.000 0.0127
Cs2 Cs Uiso 0.00000 0.00000 0.1540(10) 1.000 0.0127
Cs3 Cs Uiso 0.33333 0.66667 0.0587(10) 1.000 0.0127
Ca Ca Uiso 0.00000 0.00000 0.00000 1.000 0.0127

loop_
_geom_angle_atom_site_label_1
_geom_angle_atom_site_label_2
_geom_angle_atom_site_label_3
_geom_angle
_geom_angle_site_symmetry_1
_geom_angle_site_symmetry_3
_geom_angle_publ_flag
F1 Ni1 F1 80.7(17) . 3_665 yes
F1 Ni1 F1 80.7(17) . 5_565 yes
F1 Ni1 F3 99.2(5) . 7_666 yes
F1 Ni1 F3 99.2(5) . 9_566 yes
F1 Ni1 F3 180.00 . 11_556 yes
F1 Ni1 F1 80.7(18) 3_665 5_565 yes
F1 Ni1 F3 180.00 3_665 7_666 yes
F1 Ni1 F3 99.2(6) 3_665 9_566 yes
F1 Ni1 F3 99.2(6) 3_665 11_556 yes
F1 Ni1 F3 99.2(6) 5_565 7_666 yes
F1 Ni1 F3 180.00 5_565 9_566 yes
F1 Ni1 F3 99.2(5) 5_565 11_556 yes
F3 Ni1 F3 80.9(17) 7_666 9_566 yes
F3 Ni1 F3 80.9(17) 7_666 11_556 yes
F3 Ni1 F3 80.9(17) 9_566 11_556 yes
F2 Ni2 F3 170(2) 7_666 7_666 yes
F2 Ni2 F2 94.8(18) 7_666 9_566 yes
F2 Ni2 F3 92.1(7) 7_666 9_566 yes
F2 Ni2 F2 94.8(18) 7_666 11_556 yes
F2 Ni2 F3 92.1(7) 7_666 11_556 yes
F2 Ni2 F3 92.1(7) 9_566 7_666 yes
F3 Ni2 F3 80.1(17) 7_666 9_566 yes
F2 Ni2 F3 92.1(7) 11_556 7_666 yes
F3 Ni2 F3 80.1(17) 7_666 11_556 yes
F2 Ni2 F3 170(2) 9_566 9_566 yes
F2 Ni2 F2 94.8(18) 9_566 11_556 yes
F2 Ni2 F3 92.1(7) 9_566 11_556 yes
F2 Ni2 F3 92.1(7) 11_556 9_566 yes
F3 Ni2 F3 80.1(17) 9_566 11_556 yes
F2 Ni2 F3 170(2) 11_556 11_556 yes
Ni1 F1 Ni1 83.2(16) . 7_666 yes
Ni1 F3 Ni2 83.6(15) 7_666 7_666 yes

loop_
_geom_bond_atom_site_label_1
_geom_bond_atom_site_label_2
_geom_bond_distance
_geom_bond_site_symmetry_2
_geom_bond_publ_flag
Ni1 F1 1.94(3) . yes
Ni1 F1 1.94(3) 3_665 yes
Ni1 F1 1.94(3) 5_565 yes
Ni1 F3 2.06(4) 7_666 yes
Ni1 F3 2.06(4) 9_566 yes
Ni1 F3 2.06(4) 11_556 yes
Ni2 F2 2.01(3) 7_666 yes
Ni2 F3 2.08(4) 7_666 yes
Ni2 F2 2.01(3) 9_566 yes
Ni2 F3 2.08(4) 9_566 yes
Ni2 F2 2.01(3) 11_556 yes
Ni2 F3 2.08(4) 11_556 yes
